data_2203440
loop_
_publ_author_name
'Akitsu, Takashiro'
'Einaga, Yasuaki'

_publ_section_title Bis(5-chloro-<i>N</i>-isopropylsalicyldenaminato-\k^2^<i>N</i>,<i>O</i>)copper(II)
_journal_issue 4
_journal_name_full 'Acta Crystallographica Section E'
_journal_page_first m436
_journal_page_last m438
_journal_paper_doi 10.1107/S1600536804005938
_journal_volume 60
_journal_year 2004
_chemical_formula_iupac '[Cu (C10 H11 Cl N O)2]'
_chemical_formula_moiety 'C20 H22 Cl2 Cu N2 O2'
_chemical_formula_sum 'C20 H22 Cl2 Cu N2 O2'
_chemical_formula_weight 456.85
_space_group_IT_number 2
_symmetry_cell_setting triclinic
_symmetry_space_group_name_Hall '-P 1'
_symmetry_space_group_name_H-M 'P -1'
_cell_angle_alpha 97.98(5)
_cell_angle_beta 107.00(3)
_cell_angle_gamma 64.40(5)
_cell_formula_units_Z 1
_cell_length_a 8.648(4)
_cell_length_b 8.994(9)
_cell_length_c 7.294(3)
_cell_measurement_reflns_used 25
_cell_measurement_temperature 297.2
_cell_measurement_theta_max 13.7
_cell_measurement_theta_min 10.1
_cell_volume 489.2(6)
_computing_cell_refinement 'WinAFC Diffractometer Control Software'
_computing_data_collection 'WinAFC Diffractometer Control Software (Rigaku, 1999)'
_computing_data_reduction 'TEXSAN (Molecular Structure Corporation, 2001)'
_computing_molecular_graphics 'ORTEPII (Johnson, 1976)'
_computing_publication_material TEXSAN
_computing_structure_refinement 'SHELXL97 (Sheldrick, 1997)'
_computing_structure_solution 'SIR92 (Altomare et al., 1994)'
_diffrn_measured_fraction_theta_full 1.00
_diffrn_measured_fraction_theta_max 1.00
_diffrn_measurement_device_type 'Rigaku AFC-7R'
_diffrn_measurement_method \w-2\q
_diffrn_radiation_type 'Mo K\a'
_diffrn_radiation_wavelength 0.7107
_diffrn_reflns_av_R_equivalents 0.026
_diffrn_reflns_limit_h_max 10
_diffrn_reflns_limit_h_min -11
_diffrn_reflns_limit_k_max 4
_diffrn_reflns_limit_k_min -11
_diffrn_reflns_limit_l_max 9
_diffrn_reflns_limit_l_min -9
_diffrn_reflns_number 2525
_diffrn_reflns_theta_full 27.48
_diffrn_reflns_theta_max 27.48
_diffrn_standards_decay_% 1.09
_diffrn_standards_interval_count 150
_diffrn_standards_number 3
_exptl_absorpt_coefficient_mu 1.407
_exptl_absorpt_correction_T_max 0.656
_exptl_absorpt_correction_T_min 0.514
_exptl_absorpt_correction_type psi-scan
_exptl_absorpt_process_details '(North et al., 1968)'
_exptl_crystal_colour brown
_exptl_crystal_density_diffrn 1.551
_exptl_crystal_density_method 'not measured'
_exptl_crystal_description prism
_exptl_crystal_F_000 235.0
_exptl_crystal_size_max 0.600
_exptl_crystal_size_mid 0.400
_exptl_crystal_size_min 0.300
_refine_diff_density_max 0.34
_refine_diff_density_min -0.40
_refine_ls_extinction_method none
_refine_ls_goodness_of_fit_ref 0.974
_refine_ls_hydrogen_treatment noref
_refine_ls_number_parameters 124
_refine_ls_number_reflns 2012
_refine_ls_R_factor_gt 0.0258
_refine_ls_shift/su_max 0.0010
_refine_ls_structure_factor_coef Fsqd
_refine_ls_weighting_details 'w = 1/[\s^2^(Fo^2^) + (0.1P)^2^] where P = (Fo^2^+2Fc^2^)/3'
_refine_ls_weighting_scheme calc
_refine_ls_wR_factor_ref 0.1105
_reflns_number_gt 2012
_reflns_number_total 2251
_reflns_threshold_expression I>2\s(I)
_cod_data_source_file hb6025.cif
_cod_data_source_block I
_cod_depositor_comments
;
The following automatic conversions were performed:
'_exptl_absorpt_correction_type' value 'psi scan' changed to 'psi-scan'
according to '/home/saulius/struct/CIF-dictionaries/cif_core.dic'
dictionary named 'cif_core.dic' version 2.4.1 from 2010-06-29.

Automatic conversion script
Id: cif_fix_enum 1527 2010-12-29 10:47:43Z saulius 

The following automatic conversions were performed:

'_exptl_absorpt_correction_type' value 'psi scan' changed to
'psi-scan' according to
/home/saulius/struct/CIF-dictionaries/cif_core.dic dictionary named
'cif_core.dic' version 2.4.1 from 2010-06-29.

Automatic conversion script
Id: cif_fix_values 1715 2011-07-08 13:25:40Z adriana 
;
_cod_database_code 2203440

loop_
_symmetry_equiv_pos_as_xyz
x,y,z
-x,-y,-z

loop_
_atom_site_label
_atom_site_fract_x
_atom_site_fract_y
_atom_site_fract_z
_atom_site_U_iso_or_equiv
_atom_site_adp_type
_atom_site_calc_flag
_atom_site_refinement_flags
_atom_site_occupancy
_atom_site_type_symbol
Cu1 1.0000 0.0000 1.0000 0.02940(10) Uani d S 1.00 Cu
Cl1 1.18842(7) 0.65056(6) 0.77400(8) 0.0423(2) Uani d . 1.00 Cl
O1 1.1923(2) 0.0497(2) 1.0043(2) 0.0431(3) Uani d . 1.00 O
N1 0.8446(2) 0.1517(2) 0.7741(2) 0.0289(3) Uani d . 1.00 N
C1 1.1863(2) 0.1841(2) 0.9488(3) 0.0321(4) Uani d . 1.00 C
C2 1.3363(2) 0.2208(3) 1.0149(3) 0.0395(4) Uani d . 1.00 C
C3 1.3374(3) 0.3605(3) 0.9613(3) 0.0384(4) Uani d . 1.00 C
C4 1.1871(2) 0.4705(2) 0.8382(3) 0.0323(4) Uani d . 1.00 C
C5 1.0385(2) 0.4395(2) 0.7672(3) 0.0311(3) Uani d . 1.00 C
C6 1.0349(2) 0.2980(2) 0.8218(2) 0.0285(3) Uani d . 1.00 C
C7 0.8777(2) 0.2677(2) 0.7347(2) 0.0303(3) Uani d . 1.00 C
C8 0.6823(2) 0.1326(2) 0.6517(3) 0.0335(4) Uani d . 1.00 C
C9 0.5345(3) 0.2872(3) 0.5516(3) 0.0448(5) Uani d . 1.00 C
C10 0.7397(3) -0.0055(3) 0.5073(4) 0.0564(6) Uani d . 1.00 C
H1 1.4407 0.1451 1.0979 0.0453 Uiso calc . 1.00 H
H2 1.4415 0.3823 1.0074 0.0447 Uiso calc . 1.00 H
H3 0.9373 0.5155 0.6818 0.0358 Uiso calc . 1.00 H
H4 0.7891 0.3435 0.6379 0.0349 Uiso calc . 1.00 H
H5 0.6357 0.0970 0.7324 0.0401 Uiso calc . 1.00 H
H6 0.4966 0.3707 0.6436 0.0534 Uiso calc . 1.00 H
H7 0.5771 0.3248 0.4687 0.0534 Uiso calc . 1.00 H
H8 0.4370 0.2634 0.4774 0.0534 Uiso calc . 1.00 H
H9 0.6417 -0.0273 0.4344 0.0652 Uiso calc . 1.00 H
H10 0.7880 0.0254 0.4254 0.0652 Uiso calc . 1.00 H
H11 0.8293 -0.1032 0.5742 0.0652 Uiso calc . 1.00 H

loop_
_atom_site_aniso_label
_atom_site_aniso_U_11
_atom_site_aniso_U_22
_atom_site_aniso_U_33
_atom_site_aniso_U_12
_atom_site_aniso_U_13
_atom_site_aniso_U_23
Cu1 0.0271(2) 0.0320(2) 0.0300(2) -0.01320(10) 0.00220(10) 0.01120(10)
Cl1 0.0478(3) 0.0374(3) 0.0509(3) -0.0243(2) 0.0135(2) 0.0051(2)
O1 0.0303(6) 0.0461(8) 0.0545(9) -0.0171(6) -0.0009(6) 0.0270(7)
N1 0.0282(7) 0.0319(7) 0.0263(7) -0.0134(6) 0.0021(5) 0.0070(5)
C1 0.0312(8) 0.0377(9) 0.0288(8) -0.0148(7) 0.0056(6) 0.0080(7)
C2 0.0303(8) 0.0490(10) 0.0382(9) -0.0180(8) -0.0023(7) 0.0151(8)
C3 0.0347(9) 0.0480(10) 0.0388(10) -0.0246(8) 0.0036(7) 0.0057(8)
C4 0.0372(9) 0.0339(9) 0.0319(8) -0.0192(7) 0.0107(7) 0.0007(7)
C5 0.0327(8) 0.0320(9) 0.0292(8) -0.0141(7) 0.0046(6) 0.0066(6)
C6 0.0276(7) 0.0337(8) 0.0242(7) -0.0133(6) 0.0039(6) 0.0048(6)
C7 0.0304(8) 0.0334(8) 0.0264(8) -0.0139(7) 0.0015(6) 0.0086(6)
C8 0.0289(8) 0.0386(9) 0.0338(9) -0.0173(7) -0.0005(7) 0.0106(7)
C9 0.0292(9) 0.0480(10) 0.0510(10) -0.0145(8) -0.0014(8) 0.0149(9)
C10 0.0460(10) 0.0500(10) 0.0570(10) -0.0180(10) -0.0020(10) -0.0100(10)

loop_
_atom_type_symbol
_atom_type_description
_atom_type_scat_dispersion_real
_atom_type_scat_dispersion_imag
_atom_type_scat_source
C C 0.003 0.002
;International Tables for Crystallography
(1992, Vol. C, Tables 4.2.6.8 and 6.1.1.4)
;
H H 0.000 0.000
;International Tables for Crystallography
(1992, Vol. C, Table 6.1.1.4)
;
O O 0.011 0.006
;International Tables for Crystallography
(1992, Vol. C, Tables 4.2.6.8 and 6.1.1.4)
;
N N 0.006 0.003
;International Tables for Crystallography
(1992, Vol. C, Tables 4.2.6.8 and 6.1.1.4)
;
Cu Cu 0.320 1.265
;International Tables for Crystallography
(1992, Vol. C, Tables 4.2.6.8 and 6.1.1.4)
;
Cl Cl 0.148 0.159
;International Tables for Crystallography
(1992, Vol. C, Tables 4.2.6.8 and 6.1.1.4)
;

loop_
_geom_angle_atom_site_label_1
_geom_angle_atom_site_label_2
_geom_angle_atom_site_label_3
_geom_angle_site_symmetry_3
_geom_angle
_geom_angle_publ_flag
O1 Cu1 N1 . 90.70(7) yes
O1 Cu1 N1 2_757 89.30(7) yes
Cu1 O1 C1 . 128.00(10) yes
Cu1 N1 C7 . 122.30(10) yes
Cu1 N1 C8 . 119.60(10) yes
C7 N1 C8 . 118.00(10) yes
O1 C1 C2 . 119.60(10) yes
O1 C1 C6 . 123.4(2) yes
C2 C1 C6 . 117.1(2) no
C1 C2 C3 . 122.0(2) no
C1 C2 H1 . 118.8 no
C3 C2 H1 . 119.2 no
C2 C3 C4 . 119.8(2) no
C2 C3 H2 . 120.5 no
C4 C3 H2 . 119.8 no
Cl1 C4 C3 . 119.4(2) no
Cl1 C4 C5 . 120.00(10) no
C3 C4 C5 . 120.6(2) no
C4 C5 C6 . 120.30(10) no
C4 C5 H3 . 119.5 no
C6 C5 H3 . 120.2 no
C1 C6 C5 . 120.3(2) no
C1 C6 C7 . 121.9(2) no
C5 C6 C7 . 117.70(10) no
N1 C7 C6 . 127.10(10) yes
N1 C7 H4 . 117.0 no
C6 C7 H4 . 115.9 no
N1 C8 C9 . 115.6(2) yes
N1 C8 C10 . 107.8(2) yes
N1 C8 H5 . 107.5 no
C9 C8 C10 . 110.8(2) yes
C9 C8 H5 . 107.6 no
C10 C8 H5 . 107.2 no
C8 C9 H6 . 109.9 no
C8 C9 H7 . 109.3 no
C8 C9 H8 . 109.7 no
H6 C9 H7 . 109.4 no
H6 C9 H8 . 109.5 no
H7 C9 H8 . 109.0 no
C8 C10 H9 . 110.1 no
C8 C10 H10 . 109.4 no
C8 C10 H11 . 109.3 no
H9 C10 H10 . 110.1 no
H9 C10 H11 . 109.2 no
H10 C10 H11 . 108.8 no

loop_
_geom_bond_atom_site_label_1
_geom_bond_atom_site_label_2
_geom_bond_distance
_geom_bond_publ_flag
Cu1 O1 1.891(2) yes
Cu1 N1 2.032(3) yes
Cl1 C4 1.752(2) yes
O1 C1 1.303(3) yes
N1 C7 1.282(3) yes
N1 C8 1.493(3) yes
C1 C2 1.408(3) no
C1 C6 1.420(2) no
C2 C3 1.372(4) no
C2 H1 0.953 no
C3 C4 1.388(2) no
C3 H2 0.959 no
C4 C5 1.371(3) no
C5 C6 1.400(3) no
C5 H3 0.950 no
C6 C7 1.446(3) yes
C7 H4 0.957 no
C8 C9 1.517(2) yes
C8 C10 1.519(3) yes
C8 H5 0.956 no
C9 H6 0.948 no
C9 H7 0.953 no
C9 H8 0.952 no
C10 H9 0.944 no
C10 H10 0.949 no
C10 H11 0.959 no

loop_
_geom_torsion_atom_site_label_1
_geom_torsion_atom_site_label_2
_geom_torsion_atom_site_label_3
_geom_torsion_atom_site_label_4
_geom_torsion_site_symmetry_2
_geom_torsion_site_symmetry_3
_geom_torsion_site_symmetry_4
_geom_torsion
_geom_torsion_publ_flag
Cu1 O1 C1 C2 . . . 160.50(10) no
Cu1 O1 C1 C6 . . . -20.0(3) no
Cu1 O1 C1 C2 2_757 2_757 2_757 -160.50(10) no
Cu1 O1 C1 C6 2_757 2_757 2_757 20.0(3) no
Cu1 N1 C7 C6 . . . 8.4(3) no
Cu1 N1 C8 C9 . . . 153.0(2) no
Cu1 N1 C8 C10 . . . -82.4(2) no
Cu1 N1 C7 C6 2_757 2_757 2_757 -8.4(3) no
Cu1 N1 C8 C9 2_757 2_757 2_757 -153.0(2) no
Cu1 N1 C8 C10 2_757 2_757 2_757 82.4(2) no
Cl1 C4 C3 C2 . . . 178.8(2) no
Cl1 C4 C5 C6 . . . -178.30(10) no
O1 Cu1 N1 C7 . . . -21.50(10) no
O1 Cu1 N1 C8 . . . 160.50(10) no
O1 Cu1 N1 C7 . 2_757 2_757 -158.50(10) no
O1 Cu1 N1 C8 . 2_757 2_757 19.50(10) no
O1 C1 C2 C3 . . . -180.0(2) no
O1 C1 C6 C5 . . . -179.5(2) no
O1 C1 C6 C7 . . . -3.7(3) no
N1 Cu1 O1 C1 . . . 27.9(2) no
N1 Cu1 O1 C1 . 2_757 2_757 152.1(2) no
N1 C7 C6 C1 . . . 8.8(3) no
N1 C7 C6 C5 . . . -175.4(2) no
C1 C2 C3 C4 . . . 0.0(3) no
C1 C6 C5 C4 . . . -1.0(3) no
C2 C1 C6 C5 . . . 0.0(3) no
C2 C1 C6 C7 . . . 175.8(2) no
C2 C3 C4 C5 . . . -1.1(3) no
C3 C2 C1 C6 . . . 0.5(3) no
C3 C4 C5 C6 . . . 1.6(3) no
C4 C5 C6 C7 . . . -177.0(2) no
C6 C7 N1 C8 . . . -173.5(2) no
C7 N1 C8 C9 . . . -25.1(2) no
C7 N1 C8 C10 . . . 99.5(2) no
C7 N1 C8 C10 . . . 99.5(2) no
